data_8102482
loop_
_publ_author_name
'Xiaochuan Li'
'Woo Taik Lim'
'Sung-Hoon Kim'
'Young-A Son'

_publ_section_title
;
 Crystal structure of 4-formylphenyl-diphenylamine, C19H15NO
;
_journal_issue 3
_journal_name_full 'Zeitschrift f\"ur Kristallographie - New Crystal Structures'
_journal_page_first 459
_journal_volume 224
_journal_year 2009
_chemical_formula_sum 'C19 H15 N O'
_chemical_formula_weight 273.32
_space_group_IT_number 14
_symmetry_cell_setting monoclinic
_symmetry_space_group_name_Hall '-P 2ybc'
_symmetry_space_group_name_H-M 'P 1 21/c 1'
_atom_sites_solution_hydrogens geom
_atom_sites_solution_primary direct
_atom_sites_solution_secondary difmap
_audit_creation_method SHELXL-97
_cell_angle_alpha 90.00
_cell_angle_beta 101.41(3)
_cell_angle_gamma 90.00
_cell_formula_units_Z 4
_cell_length_a 12.028(2)
_cell_length_b 11.352(2)
_cell_length_c 10.730(2)
_cell_measurement_reflns_used 3090
_cell_measurement_temperature 293(2)
_cell_measurement_theta_max 30.4
_cell_measurement_theta_min 1.9
_cell_volume 1436.1(5)
_computing_cell_refinement 'HKL2000 (Otwinowski & Minor, 1997)'
_computing_data_collection 'COLLECT (Hooft, 1998)'
_computing_data_reduction 'HKL2000 (Otwinowski & Minor, 1997)'
_computing_molecular_graphics 'SHELXTL (Sheldrick, 1999)'
_computing_publication_material 'SHELXTL (Sheldrick, 1999); PLATON (Spek, 2003)'
_computing_structure_refinement 'SHELXL-97 (Sheldrick, 1997)'
_computing_structure_solution 'SHELXS-97 (Sheldrick, 1997)'
_diffrn_ambient_temperature 293(2)
_diffrn_detector_area_resol_mean 0
_diffrn_measured_fraction_theta_full 0.985
_diffrn_measured_fraction_theta_max 0.969
_diffrn_measurement_device_type 'ADSC Quantum 210'
_diffrn_measurement_method 'two \f and two \w scans with 2\% steps'
_diffrn_radiation_monochromator graphite
_diffrn_radiation_source 'synchrotron radiation'
_diffrn_radiation_type 'synchrotron radiation'
_diffrn_radiation_wavelength 0.76999
_diffrn_reflns_av_R_equivalents 0.0538
_diffrn_reflns_av_sigmaI/netI 0.0539
_diffrn_reflns_limit_h_max 15
_diffrn_reflns_limit_h_min -15
_diffrn_reflns_limit_k_max 14
_diffrn_reflns_limit_k_min -14
_diffrn_reflns_limit_l_max 12
_diffrn_reflns_limit_l_min 0
_diffrn_reflns_number 5999
_diffrn_reflns_theta_full 27.50
_diffrn_reflns_theta_max 30.36
_diffrn_reflns_theta_min 1.87
_diffrn_standards_decay_% 0
_diffrn_standards_interval_count 0
_diffrn_standards_interval_time 0
_diffrn_standards_number 0
_exptl_absorpt_coefficient_mu 0.078
_exptl_absorpt_correction_T_max 30.36
_exptl_absorpt_correction_T_min 1.87
_exptl_absorpt_correction_type none
_exptl_crystal_colour 'light yellow'
_exptl_crystal_density_diffrn 1.264
_exptl_crystal_density_method 'not measured'
_exptl_crystal_description irregular
_exptl_crystal_F_000 576
_exptl_crystal_size_max 0.09
_exptl_crystal_size_mid 0.07
_exptl_crystal_size_min 0.07
_refine_diff_density_max 0.393
_refine_diff_density_min -0.345
_refine_diff_density_rms 0.108
_refine_ls_extinction_coef 0.077(8)
_refine_ls_extinction_expression Fc^*^=kFc[1+0.001xFc^2^\l^3^/sin(2\q)]^-1/4^
_refine_ls_extinction_method SHELXL
_refine_ls_goodness_of_fit_ref 1.129
_refine_ls_hydrogen_treatment mixed
_refine_ls_matrix_type full
_refine_ls_number_parameters 251
_refine_ls_number_reflns 3090
_refine_ls_number_restraints 0
_refine_ls_restrained_S_all 1.129
_refine_ls_R_factor_all 0.0589
_refine_ls_R_factor_gt 0.0491
_refine_ls_shift/su_max 0.000
_refine_ls_shift/su_mean 0.000
_refine_ls_structure_factor_coef Fsqd
_refine_ls_weighting_details 'calc w=1/[\s^2^(Fo^2^)+(0.0850P)^2^+0.2788P] where P=(Fo^2^+2Fc^2^)/3'
_refine_ls_weighting_scheme calc
_refine_ls_wR_factor_gt 0.1317
_refine_ls_wR_factor_ref 0.1419
_reflns_number_gt 2730
_reflns_number_total 3090
_reflns_threshold_expression >2sigma(I)
_cod_data_source_file 1267-2671.cff
_cod_data_source_block b
_cod_depositor_comments
;
The following automatic conversions were performed:
'_symmetry_cell_setting' value 'Monoclinic' changed to 'monoclinic'
according to '/home/saulius/struct/CIF-dictionaries/cif_core.dic'
dictionary named 'cif_core.dic' version 2.4.1 from 2010-06-29.

Automatic conversion script
Id: cif_fix_enum 1555 2011-01-17 13:19:09Z saulius 
;
_cod_database_code 8102482

loop_
_symmetry_equiv_pos_as_xyz
'x, y, z'
'-x, y+1/2, -z+1/2'
'-x, -y, -z'
'x, -y-1/2, z-1/2'

loop_
_atom_site_label
_atom_site_type_symbol
_atom_site_fract_x
_atom_site_fract_y
_atom_site_fract_z
_atom_site_U_iso_or_equiv
_atom_site_adp_type
_atom_site_occupancy
_atom_site_symmetry_multiplicity
_atom_site_calc_flag
_atom_site_refinement_flags
_atom_site_disorder_assembly
_atom_site_disorder_group
O1 O 0.98613(8) -0.22970(8) 1.10325(11) 0.0305(3) Uani 1 1 d . . .
N1 N 0.68978(9) 0.24215(9) 0.94851(11) 0.0210(3) Uani 1 1 d . . .
C1 C 0.58165(10) 0.22075(10) 0.86993(12) 0.0185(3) Uani 1 1 d . . .
C2 C 0.51145(11) 0.13306(11) 0.90175(14) 0.0237(3) Uani 1 1 d . . .
C3 C 0.40421(11) 0.11444(12) 0.82773(15) 0.0281(3) Uani 1 1 d . . .
C4 C 0.36628(11) 0.18385(13) 0.72165(14) 0.0287(3) Uani 1 1 d . . .
C5 C 0.43597(12) 0.27077(13) 0.68964(14) 0.0285(3) Uani 1 1 d . . .
C6 C 0.54385(11) 0.28971(12) 0.76316(13) 0.0240(3) Uani 1 1 d . . .
C7 C 0.71584(10) 0.35948(10) 0.99321(12) 0.0182(3) Uani 1 1 d . . .
C8 C 0.63769(10) 0.42456(11) 1.04481(13) 0.0215(3) Uani 1 1 d . . .
C9 C 0.66466(11) 0.53845(11) 1.08834(13) 0.0235(3) Uani 1 1 d . . .
C10 C 0.76925(11) 0.58755(11) 1.08220(13) 0.0230(3) Uani 1 1 d . . .
C11 C 0.84656(11) 0.52266(11) 1.03004(13) 0.0221(3) Uani 1 1 d . . .
C12 C 0.82058(10) 0.40888(11) 0.98515(13) 0.0207(3) Uani 1 1 d . . .
C13 C 0.76007(10) 0.14866(10) 0.99956(12) 0.0184(3) Uani 1 1 d . . .
C14 C 0.83061(10) 0.15776(10) 1.11982(13) 0.0208(3) Uani 1 1 d . . .
C15 C 0.90179(11) 0.06528(11) 1.16724(13) 0.0214(3) Uani 1 1 d . . .
C16 C 0.90296(10) -0.03868(10) 1.09822(13) 0.0203(3) Uani 1 1 d . . .
C17 C 0.83198(10) -0.04807(11) 0.97831(13) 0.0209(3) Uani 1 1 d . . .
C18 C 0.76192(10) 0.04390(11) 0.92909(13) 0.0202(3) Uani 1 1 d . . .
C19 C 0.98005(11) -0.13380(11) 1.15224(14) 0.0253(3) Uani 1 1 d . . .
H1 H 0.5383(14) 0.0828(16) 0.9800(18) 0.032(4) Uiso 1 1 d . . .
H2 H 0.3545(16) 0.0483(17) 0.8544(18) 0.041(5) Uiso 1 1 d . . .
H3 H 0.2910(16) 0.1707(17) 0.6693(19) 0.042(5) Uiso 1 1 d . . .
H4 H 0.4109(16) 0.3172(17) 0.6162(19) 0.038(5) Uiso 1 1 d . . .
H5 H 0.5937(15) 0.3504(16) 0.7419(19) 0.034(5) Uiso 1 1 d . . .
H6 H 0.5660(14) 0.3906(16) 1.0552(17) 0.029(4) Uiso 1 1 d . . .
H7 H 0.6068(15) 0.5843(16) 1.1233(18) 0.035(5) Uiso 1 1 d . . .
H8 H 0.7893(14) 0.6723(16) 1.1144(18) 0.031(4) Uiso 1 1 d . . .
H9 H 0.9216(15) 0.5569(16) 1.0219(18) 0.032(4) Uiso 1 1 d . . .
H10 H 0.8786(15) 0.3617(15) 0.9496(17) 0.030(4) Uiso 1 1 d . . .
H11 H 0.8298(15) 0.2301(16) 1.1726(17) 0.030(4) Uiso 1 1 d . . .
H12 H 0.9530(15) 0.0709(15) 1.2525(18) 0.032(4) Uiso 1 1 d . . .
H13 H 0.8336(14) -0.1205(15) 0.9267(17) 0.026(4) Uiso 1 1 d . . .
H14 H 0.7131(14) 0.0383(14) 0.8433(17) 0.025(4) Uiso 1 1 d . . .
H15 H 1.0296(15) -0.1125(16) 1.2363(19) 0.034(5) Uiso 1 1 d . . .

loop_
_atom_site_aniso_label
_atom_site_aniso_U_11
_atom_site_aniso_U_22
_atom_site_aniso_U_33
_atom_site_aniso_U_23
_atom_site_aniso_U_13
_atom_site_aniso_U_12
O1 0.0277(5) 0.0175(5) 0.0463(7) -0.0009(4) 0.0072(4) 0.0040(4)
N1 0.0177(5) 0.0137(5) 0.0285(7) 0.0002(4) -0.0031(4) -0.0001(4)
C1 0.0160(6) 0.0180(6) 0.0204(7) -0.0023(4) 0.0006(4) 0.0012(4)
C2 0.0209(6) 0.0217(6) 0.0266(8) 0.0006(5) 0.0003(5) -0.0018(5)
C3 0.0200(6) 0.0251(6) 0.0375(9) -0.0072(5) 0.0020(5) -0.0030(5)
C4 0.0197(6) 0.0363(8) 0.0271(8) -0.0137(6) -0.0028(5) 0.0040(5)
C5 0.0263(7) 0.0397(8) 0.0178(8) -0.0004(5) 0.0000(5) 0.0110(6)
C6 0.0221(6) 0.0269(6) 0.0228(8) 0.0026(5) 0.0041(5) 0.0040(5)
C7 0.0179(5) 0.0141(5) 0.0208(7) 0.0013(4) -0.0003(4) 0.0010(4)
C8 0.0180(6) 0.0237(6) 0.0221(7) 0.0010(5) 0.0028(4) 0.0011(5)
C9 0.0242(6) 0.0243(6) 0.0214(7) -0.0022(5) 0.0030(5) 0.0062(5)
C10 0.0257(6) 0.0174(6) 0.0226(7) -0.0019(4) -0.0034(5) 0.0023(4)
C11 0.0201(6) 0.0178(6) 0.0268(7) 0.0006(5) 0.0007(5) -0.0013(4)
C12 0.0180(6) 0.0168(6) 0.0269(7) 0.0000(4) 0.0035(5) 0.0016(4)
C13 0.0160(5) 0.0148(5) 0.0237(7) 0.0008(4) 0.0025(4) -0.0001(4)
C14 0.0214(6) 0.0155(5) 0.0240(7) -0.0017(4) 0.0011(5) 0.0008(4)
C15 0.0213(6) 0.0186(6) 0.0226(7) -0.0001(4) 0.0001(5) 0.0016(4)
C16 0.0179(6) 0.0160(6) 0.0267(8) 0.0009(4) 0.0042(5) 0.0005(4)
C17 0.0196(6) 0.0161(6) 0.0276(8) -0.0038(4) 0.0060(5) -0.0009(4)
C18 0.0194(6) 0.0188(6) 0.0212(7) -0.0022(4) 0.0010(5) -0.0006(4)
C19 0.0225(6) 0.0191(6) 0.0333(8) 0.0014(5) 0.0035(5) 0.0025(5)

loop_
_atom_type_symbol
_atom_type_description
_atom_type_scat_dispersion_real
_atom_type_scat_dispersion_imag
_atom_type_scat_source
C C 0.0033 0.0016 'International Tables Vol C Tables 4.2.6.8 and 6.1.1.4'
H H 0.0000 0.0000 'International Tables Vol C Tables 4.2.6.8 and 6.1.1.4'
N N 0.0061 0.0033 'International Tables Vol C Tables 4.2.6.8 and 6.1.1.4'
O O 0.0106 0.0060 'International Tables Vol C Tables 4.2.6.8 and 6.1.1.4'

loop_
_geom_angle_atom_site_label_1
_geom_angle_atom_site_label_2
_geom_angle_atom_site_label_3
_geom_angle
_geom_angle_site_symmetry_1
_geom_angle_site_symmetry_3
_geom_angle_publ_flag
C13 N1 C1 120.85(10) . . ?
C13 N1 C7 120.00(10) . . ?
C1 N1 C7 118.15(9) . . ?
C6 C1 C2 119.39(12) . . ?
C6 C1 N1 120.28(11) . . ?
C2 C1 N1 120.29(12) . . ?
C3 C2 C1 120.53(13) . . ?
C4 C3 C2 120.02(13) . . ?
C5 C4 C3 119.55(12) . . ?
C4 C5 C6 120.77(14) . . ?
C1 C6 C5 119.74(13) . . ?
C8 C7 C12 119.95(11) . . ?
C8 C7 N1 120.46(11) . . ?
C12 C7 N1 119.59(11) . . ?
C9 C8 C7 119.70(12) . . ?
C10 C9 C8 120.67(12) . . ?
C11 C10 C9 119.43(12) . . ?
C10 C11 C12 120.62(12) . . ?
C11 C12 C7 119.63(12) . . ?
N1 C13 C14 120.90(11) . . ?
N1 C13 C18 120.11(11) . . ?
C14 C13 C18 118.99(11) . . ?
C15 C14 C13 119.98(12) . . ?
C14 C15 C16 121.08(12) . . ?
C15 C16 C17 118.94(11) . . ?
C15 C16 C19 119.04(12) . . ?
C17 C16 C19 122.01(12) . . ?
C18 C17 C16 120.62(11) . . ?
C17 C18 C13 120.38(12) . . ?
O1 C19 C16 125.12(14) . . ?

loop_
_geom_bond_atom_site_label_1
_geom_bond_atom_site_label_2
_geom_bond_distance
_geom_bond_site_symmetry_2
_geom_bond_publ_flag
O1 C19 1.2174(17) . ?
N1 C13 1.3993(15) . ?
N1 C1 1.4238(16) . ?
N1 C7 1.4294(15) . ?
C1 C6 1.3877(18) . ?
C1 C2 1.3909(18) . ?
C2 C3 1.3906(18) . ?
C3 C4 1.385(2) . ?
C4 C5 1.381(2) . ?
C5 C6 1.3954(19) . ?
C7 C8 1.3935(17) . ?
C7 C12 1.3971(17) . ?
C8 C9 1.3910(18) . ?
C9 C10 1.3894(19) . ?
C10 C11 1.3881(19) . ?
C11 C12 1.3923(17) . ?
C13 C14 1.4008(18) . ?
C13 C18 1.4118(17) . ?
C14 C15 1.3862(17) . ?
C15 C16 1.3949(17) . ?
C16 C17 1.4004(19) . ?
C16 C19 1.4660(17) . ?
C17 C18 1.3794(17) . ?

loop_
_cod_related_entry_id
_cod_related_entry_database
_cod_related_entry_code
1 ChemSpider 70239
